data_1569201
loop_
_publ_author_name
'Zhang, Yuan'
'Ourri, Benjamin'
'Skowron, Pierre-Thomas'
'Jeamet, Emeric'
'Chetot, Titouan'
'Duchamp, Christian'
'Belenguer, Ana M.'
'Vanthuyne, Nicolas'
'Cala, Olivier'
'Dumont, Elise'
'Mandal, Pradeep K.'
'Huc, Ivan'
'Perret, Florent'
'Vial, Laurent'
'Leclaire, Julien'

_publ_section_title
;
 Self-assembly of achiral building blocks into chiral cyclophanes using
 non-directional interactions.
;
_journal_issue 26
_journal_name_full 'Chemical science'
_journal_page_first 7126
_journal_page_last 7135
_journal_paper_doi 10.1039/d3sc01235b
_journal_volume 14
_journal_year 2023
_chemical_formula_moiety 'C32 H9 O16 S8, 13.5(H2 O), H2 O0.5'
_chemical_formula_sum 'C32 H38 O30 S8'
_chemical_formula_weight 1159.10
_chemical_name_common Dyn[4]arene
_chemical_properties_physical Air-sensitive,Moisture-sensitive,Heat-sensitive
_space_group_crystal_system monoclinic
_space_group_IT_number 4
_space_group_name_Hall 'P 2yb'
_space_group_name_H-M_alt 'P 1 21 1'
_atom_sites_solution_hydrogens mixed
_audit_creation_date 2020-05-28
_audit_creation_method
;
Olex2 1.3
(compiled 2020.01.31 svn.r88ba2a32 for OlexSys, GUI svn.r6032)
;
_audit_update_record
;
2020-06-08 deposited with the CCDC.	2023-05-24 downloaded from the CCDC.
;
_cell_angle_alpha 90
_cell_angle_beta 115.082(3)
_cell_angle_gamma 90
_cell_formula_units_Z 2
_cell_length_a 10.2482(3)
_cell_length_b 23.7215(5)
_cell_length_c 11.0876(3)
_cell_measurement_reflns_used 15594
_cell_measurement_temperature 100(2)
_cell_measurement_theta_max 73.37
_cell_measurement_theta_min 4.74
_cell_volume 2441.25(13)
_computing_cell_refinement 'CrysAlisPro 1.171.38.43 (Rigaku OD, 2015)'
_computing_data_collection 'CrysAlisPro 1.171.38.43 (Rigaku OD, 2015)'
_computing_data_reduction 'CrysAlisPro 1.171.38.43 (Rigaku OD, 2015)'
_computing_molecular_graphics 'Olex2 1.3 (Dolomanov et al., 2009)'
_computing_publication_material 'Olex2 1.3 (Dolomanov et al., 2009)'
_computing_structure_refinement 'SHELXL 2018/3 (Sheldrick, 2015)'
_computing_structure_solution 'SHELXT 2014/5 (Sheldrick, 2014)'
_diffrn_ambient_temperature 100(2)
_diffrn_measured_fraction_theta_full 0.990
_diffrn_measured_fraction_theta_max 0.971
_diffrn_measurement_device_type 'Rigaku PILATUS 200K'
_diffrn_measurement_method \w-scans
_diffrn_radiation_type CuK\a
_diffrn_radiation_wavelength 1.54184
_diffrn_reflns_av_R_equivalents 0.0329
_diffrn_reflns_av_unetI/netI 0.0255
_diffrn_reflns_Laue_measured_fraction_full 0.990
_diffrn_reflns_Laue_measured_fraction_max 0.971
_diffrn_reflns_limit_h_max 12
_diffrn_reflns_limit_h_min -10
_diffrn_reflns_limit_k_max 28
_diffrn_reflns_limit_k_min -29
_diffrn_reflns_limit_l_max 13
_diffrn_reflns_limit_l_min -13
_diffrn_reflns_number 17097
_diffrn_reflns_point_group_measured_fraction_full 0.921
_diffrn_reflns_point_group_measured_fraction_max 0.889
_diffrn_reflns_theta_full 67.684
_diffrn_reflns_theta_max 73.705
_diffrn_reflns_theta_min 3.727
_diffrn_source 'Rigaku FRX'
_exptl_absorpt_coefficient_mu 4.242
_exptl_absorpt_correction_T_max 1.00000
_exptl_absorpt_correction_T_min 0.57708
_exptl_absorpt_correction_type multi-scan
_exptl_absorpt_process_details
;
CrysAlisPro 1.171.38.43 (Rigaku Oxford Diffraction, 2015)
Empirical absorption correction using spherical harmonics,
 implemented in SCALE3 ABSPACK scaling algorithm.
;
_exptl_crystal_colour colorless
_exptl_crystal_density_diffrn 1.577
_exptl_crystal_description prism
_exptl_crystal_F_000 1196
_exptl_crystal_recrystallization_method 'hanging drop vapor diffusion'
_exptl_crystal_size_max 0.15
_exptl_crystal_size_mid 0.05
_exptl_crystal_size_min 0.05
_refine_diff_density_max 0.606
_refine_diff_density_min -0.650
_refine_diff_density_rms 0.105
_refine_ls_abs_structure_details
;
 Flack x determined using 3653 quotients [(I+)-(I-)]/[(I+)+(I-)]
 (Parsons, Flack and Wagner, Acta Cryst. B69 (2013) 249-259).
;
_refine_ls_abs_structure_Flack 0.01(2)
_refine_ls_extinction_coef 0.0021(4)
_refine_ls_extinction_expression Fc^*^=kFc[1+0.001xFc^2^\l^3^/sin(2\q)]^-1/4^
_refine_ls_extinction_method 'SHELXL-2018/3 (Sheldrick 2018)'
_refine_ls_goodness_of_fit_ref 1.143
_refine_ls_hydrogen_treatment mixed
_refine_ls_matrix_type full
_refine_ls_number_parameters 712
_refine_ls_number_reflns 8784
_refine_ls_number_restraints 43
_refine_ls_restrained_S_all 1.141
_refine_ls_R_factor_all 0.0591
_refine_ls_R_factor_gt 0.0578
_refine_ls_shift/su_max 0.009
_refine_ls_shift/su_mean 0.000
_refine_ls_structure_factor_coef Fsqd
_refine_ls_weighting_details 'w=1/[\s^2^(Fo^2^)+(0.1035P)^2^+4.0402P] where P=(Fo^2^+2Fc^2^)/3'
_refine_ls_weighting_scheme calc
_refine_ls_wR_factor_gt 0.1660
_refine_ls_wR_factor_ref 0.1695
_reflns_Friedel_coverage 0.787
_reflns_Friedel_fraction_full 0.848
_reflns_Friedel_fraction_max 0.804
_reflns_number_gt 8635
_reflns_number_total 8784
_reflns_threshold_expression 'I > 2\s(I)'
_cod_data_source_file d3sc01235b2.cif
_cod_data_source_block A4-water
_cod_depositor_comments 'Adding full bibliography for 1569201--1569204.cif.'
_cod_original_cell_volume 2441.25(12)
_cod_database_code 1569201
_shelx_shelxl_version_number 2018/3
_shelx_space_group_comment
;
The symmetry employed for this shelxl refinement is uniquely defined
by the following loop, which should always be used as a source of
symmetry information in preference to the above space-group names.
They are only intended as comments.
;
_olex2_refinement_description
;
1. Fixed Uiso
 At 1.2 times of:
  All C(H) groups
 At 1.5 times of:
  All O(H) groups, All O(H,H) groups
2. Restrained distances
 O014-H01M = O014-H01N
 0.96 with sigma of 0.02
 O01M-H01A
 0.96 with sigma of 0.02
 O01M-H01B
 0.96 with sigma of 0.02
 O1W-H1WB
 0.96 with sigma of 0.02
 O1W-H1WA
 0.96 with sigma of 0.02
 O2W-H1WB
 0.96 with sigma of 0.02
 O00N-H00D
 0.96 with sigma of 0.02
 O00N-H00C
 0.96 with sigma of 0.02
 O00P-H00F
 0.96 with sigma of 0.02
 O00P-H00E
 0.96 with sigma of 0.02
 O6B-C3B
 1.25 with sigma of 0.02
 O16B-C8B
 1.35 with sigma of 0.02
3. Rigid bond restraints
 O3B, O4B
 with sigma for 1-2 distances of 0.01 and sigma for 1-3 distances of 0.01
4. Uiso/Uaniso restraints and constraints
O4B \\sim O3B: within 1.7A with sigma of 0.04 and sigma for terminal atoms of
0.08 within 1.7A
Uanis(O01J) \\sim Ueq, Uanis(O1AA) \\sim Ueq, Uanis(O01Y) \\sim Ueq,
Uanis(O01V) \\sim Ueq: with sigma of 0.1 and sigma for terminal atoms of 0.2
Uanis(O4B) \\sim Ueq: with sigma of 0.1 and sigma for terminal atoms of 0.2
5. Others
 Fixed Sof: O0AA(0.5) H0AA(0.5) H0AB(0.5) O1W(0.5) O2(0.5) H2A(0.5) H2B(0.5)
 O2W(0.5) H2WA(0.5) H2WB(0.5) O3AA(0.5) H3AA(0.5) H3AB(0.5) O01Y(0.5) H01C(0.5)
 H01D(0.5) O01S(0.5) H01I(0.5) H01J(0.5) O1(0.5) H1B(0.5) H1C(0.5) O1AA(0.5)
 H1AA(0.5) H1AB(0.5) O2AA(0.5) H2AA(0.5) H2AB(0.5)
6.a Free rotating group:
 O0AA(H0AA,H0AB), O2(H2A,H2B), O2W(H2WA,H2WB), O00I(H00A,H00B), O3AA(H3AA,
 H3AB), O01Y(H01C,H01D), O01J(H01E,H01F), O01P(H01G,H01H), O01S(H01I,H01J),
 O1U(H1UA,H1UB), O01V(H01K,H01L), O1(H1B,H1C), O1AA(H1AA,H1AB), O2AA(H2AA,H2AB)
6.b Aromatic/amide H refined with riding coordinates:
 C4A(H4A), C1A(H1A), C7A(H7A), C10A(H10A), C13A(H13A), C16A(H16A), C19A(H19A),
 C22A(H22A)
6.c Fitted hexagon refined as free rotating group:
 C4A(C3A,C2A,C1A,C6A,C5A), C12A(C7A,C8A,C9A,C10A,C11A), C13A(C18A,C17A,C16A,
 C15A,C14A), C23A(C24A,C19A,C20A,C21A,C22A)
6.d Idealised tetrahedral OH refined as rotating group:
 O16B(H16B)
;
_olex2_submission_special_instructions 'No special instructions were received'

loop_
_space_group_symop_operation_xyz
'x, y, z'
'-x, y+1/2, -z'

loop_
_atom_site_label
_atom_site_type_symbol
_atom_site_fract_x
_atom_site_fract_y
_atom_site_fract_z
_atom_site_U_iso_or_equiv
_atom_site_adp_type
_atom_site_occupancy
_atom_site_site_symmetry_order
_atom_site_calc_flag
_atom_site_refinement_flags_posn
_atom_site_refinement_flags_adp
_atom_site_refinement_flags_occupancy
_atom_site_disorder_assembly
_atom_site_disorder_group
S1C S 0.11022(18) 0.67645(7) 0.44571(17) 0.0290(4) Uani 1 1 d . . . . .
S2C S 0.0325(2) 0.61000(7) 0.31439(17) 0.0312(4) Uani 1 1 d . . . . .
S3C S 0.13390(16) 0.38769(7) 0.67191(15) 0.0248(3) Uani 1 1 d . . . . .
S4C S 0.12366(16) 0.32377(7) 0.54295(15) 0.0236(3) Uani 1 1 d . . . . .
S5C S 0.77581(15) 0.33655(7) 0.61561(15) 0.0223(3) Uani 1 1 d . . . . .
S6C S 0.75166(16) 0.38137(7) 0.44935(15) 0.0223(3) Uani 1 1 d . . . . .
S7C S 0.84632(18) 0.63903(7) 0.63727(17) 0.0283(4) Uani 1 1 d . . . . .
S8C S 0.74264(18) 0.68486(7) 0.46626(18) 0.0291(4) Uani 1 1 d . . . . .
O1B O 0.3673(7) 0.6483(3) 0.1155(6) 0.0437(14) Uani 1 1 d . . . . .
O01M O 0.4045(10) 0.2751(5) 0.9916(8) 0.072(2) Uani 1 1 d D . . . .
H01A H 0.300(3) 0.276(5) 0.945(10) 0.05(3) Uiso 1 1 d D . . . .
O2B O 0.5564(7) 0.7054(3) 0.1977(6) 0.0407(13) Uani 1 1 d . . . . .
O3B O 0.2798(6) 0.7352(2) 0.6867(6) 0.0364(12) Uani 1 1 d . . . . .
O4B O 0.4947(9) 0.6985(6) 0.8031(6) 0.094(4) Uani 1 1 d . U . . .
O5B O -0.0327(7) 0.4347(2) 0.1641(5) 0.0375(12) Uani 1 1 d . . . . .
O6B O -0.0394(8) 0.5269(2) 0.1331(5) 0.0452(15) Uani 1 1 d D . . . .
O7B O 0.1780(7) 0.4708(3) 0.8484(5) 0.0428(14) Uani 1 1 d . . . . .
O8B O 0.2609(8) 0.5556(3) 0.8319(6) 0.0486(16) Uani 1 1 d . . . . .
O9B O 0.2516(6) 0.3509(3) 0.2158(5) 0.0396(14) Uani 1 1 d . . . . .
O10B O 0.1111(5) 0.2984(2) 0.2798(5) 0.0313(11) Uani 1 1 d . . . . .
O11B O 0.7968(5) 0.3054(2) 0.8603(5) 0.0317(11) Uani 1 1 d . . . . .
O12B O 0.6402(6) 0.3364(3) 0.9373(5) 0.0417(14) Uani 1 1 d . . . . .
O13B O 0.6216(12) 0.5239(3) 0.1796(6) 0.081(3) Uani 1 1 d . . . . .
O14B O 0.6843(6) 0.4353(2) 0.2249(5) 0.0370(12) Uani 1 1 d . . . . .
O15B O 0.9622(7) 0.5790(2) 0.8683(5) 0.0372(13) Uani 1 1 d . . . . .
O16B O 0.8639(8) 0.4982(3) 0.8943(5) 0.0432(15) Uani 1 1 d D . . . .
H16B H 0.896581 0.508990 0.971782 0.065 Uiso 1 1 calc R U . . .
C1B C 0.4580(9) 0.6781(3) 0.2084(7) 0.0334(16) Uani 1 1 d . . . . .
C2B C 0.3925(9) 0.7112(4) 0.6949(8) 0.0402(18) Uani 1 1 d . . . . .
C3B C -0.0131(8) 0.4831(3) 0.2092(7) 0.0268(14) Uani 1 1 d D . . . .
C4A C 0.5439(4) 0.6962(2) 0.5744(3) 0.0278(14) Uani 1 1 d G . . . .
H4A H 0.623504 0.702302 0.654799 0.033 Uiso 1 1 calc R U . . .
C3A C 0.5623(4) 0.6886(2) 0.4583(4) 0.0287(14) Uani 1 1 d G . . . .
C2A C 0.4433(5) 0.6795(2) 0.3380(3) 0.0272(14) Uani 1 1 d G . . . .
C1A C 0.3059(4) 0.6780(2) 0.3339(3) 0.0288(14) Uani 1 1 d G . . . .
H1A H 0.226296 0.671930 0.253520 0.035 Uiso 1 1 calc R U . . .
C6A C 0.2875(3) 0.6857(2) 0.4501(4) 0.0250(13) Uani 1 1 d G . . . .
C5A C 0.4065(4) 0.6948(2) 0.5703(3) 0.0273(14) Uani 1 1 d G . . . .
C4B C 0.1958(9) 0.5102(4) 0.7806(7) 0.0359(17) Uani 1 1 d . . . . .
C5B C 0.2225(7) 0.3268(3) 0.3035(7) 0.0272(14) Uani 1 1 d . . . . .
C6B C 0.6749(7) 0.3229(3) 0.8438(6) 0.0243(13) Uani 1 1 d . . . . .
C7B C 0.6768(9) 0.4850(3) 0.2599(7) 0.0310(16) Uani 1 1 d . . . . .
C8B C 0.8897(8) 0.5362(3) 0.8212(7) 0.0304(14) Uani 1 1 d D . . . .
C12A C 0.1137(5) 0.45039(14) 0.5716(4) 0.0247(13) Uani 1 1 d G . . . .
C7A C 0.0643(5) 0.44576(14) 0.4343(4) 0.0250(13) Uani 1 1 d G . . . .
H7A H 0.045490 0.410415 0.394214 0.030 Uiso 1 1 calc R U . . .
C8A C 0.0431(5) 0.49395(17) 0.3569(3) 0.0230(13) Uani 1 1 d G . . . .
C9A C 0.0712(5) 0.54677(14) 0.4168(4) 0.0252(14) Uani 1 1 d G . . . .
C10A C 0.1206(5) 0.55140(14) 0.5541(4) 0.0283(15) Uani 1 1 d G . . . .
H10A H 0.139416 0.586745 0.594202 0.034 Uiso 1 1 calc R U . . .
C11A C 0.1418(5) 0.50321(18) 0.6315(3) 0.0258(14) Uani 1 1 d G . . . .
C13A C 0.4799(4) 0.33285(19) 0.4645(3) 0.0210(12) Uani 1 1 d G . . . .
H13A H 0.501162 0.335164 0.391039 0.025 Uiso 1 1 calc R U . . .
C18A C 0.5907(3) 0.33220(18) 0.5923(4) 0.0213(12) Uani 1 1 d G . . . .
C17A C 0.5589(3) 0.3287(2) 0.7021(3) 0.0226(12) Uani 1 1 d G . . . .
C16A C 0.4164(4) 0.3259(2) 0.6842(3) 0.0234(13) Uani 1 1 d G . . . .
H16A H 0.395123 0.323619 0.757707 0.028 Uiso 1 1 calc R U . . .
C15A C 0.3056(3) 0.32659(19) 0.5565(4) 0.0215(12) Uani 1 1 d G . . . .
C14A C 0.3374(3) 0.33005(19) 0.4466(3) 0.0229(12) Uani 1 1 d G . . . .
C23A C 0.8316(5) 0.52350(17) 0.6759(3) 0.0236(13) Uani 1 1 d G . . . .
C24A C 0.8027(5) 0.56622(13) 0.5823(4) 0.0225(13) Uani 1 1 d G . . . .
C19A C 0.7524(5) 0.55296(15) 0.4479(3) 0.0259(14) Uani 1 1 d G . . . .
H19A H 0.733093 0.581549 0.385296 0.031 Uiso 1 1 calc R U . . .
C20A C 0.7308(5) 0.49697(17) 0.4072(3) 0.0220(13) Uani 1 1 d G . . . .
C21A C 0.7597(5) 0.45424(13) 0.5008(4) 0.0209(12) Uani 1 1 d G . . . .
C22A C 0.8100(5) 0.46751(15) 0.6352(3) 0.0257(13) Uani 1 1 d G . . . .
H22A H 0.829312 0.438918 0.697811 0.031 Uiso 1 1 calc R U . . .
O0AA O 0.628(2) 0.4605(10) 0.9402(18) 0.078(5) Uani 0.5 1 d G . P A -1
H0AA H 0.691058 0.434666 0.963316 0.117 Uiso 0.5 1 d G U P A -1
H0AB H 0.591543 0.460414 0.855598 0.117 Uiso 0.5 1 d G U P A -1
O1W O 0.4356(11) 0.3745(5) 1.1063(11) 0.033(2) Uani 0.5 1 d D . P B 1
O2 O 0.5189(15) 0.4481(6) 0.9332(13) 0.047(3) Uani 0.5 1 d G . P A 1
H2A H 0.427301 0.447948 0.897072 0.071 Uiso 0.5 1 d G U P A 1
H2B H 0.542176 0.415173 0.918995 0.071 Uiso 0.5 1 d G U P A 1
O2W O 0.4076(19) 0.4039(8) 1.009(2) 0.073(5) Uani 0.5 1 d G . P B -1
H2WA H 0.465157 0.402866 0.972347 0.110 Uiso 0.5 1 d G U P B -1
H2WB H 0.336902 0.423528 0.956953 0.110 Uiso 0.5 1 d G U P B -1
O00I O -0.0211(6) 0.2390(3) 0.0557(6) 0.0426(14) Uani 1 1 d G . . . .
H00A H 0.018655 0.259806 0.124024 0.064 Uiso 1 1 d G U . . .
H00B H 0.037803 0.213588 0.056427 0.064 Uiso 1 1 d G U . . .
O3AA O 0.112(2) 0.2450(17) 0.858(2) 0.082(8) Uani 0.5 1 d G . P C -1
H3AA H 0.177403 0.251312 0.935632 0.123 Uiso 0.5 1 d G U P C -1
H3AB H 0.035635 0.257956 0.859761 0.123 Uiso 0.5 1 d G U P C -1
O01Y O 0.458(2) 0.4804(9) 0.574(3) 0.087(7) Uani 0.5 1 d G U P D -1
H01C H 0.538233 0.464639 0.588943 0.131 Uiso 0.5 1 d G U P D -1
H01D H 0.481237 0.508179 0.627786 0.131 Uiso 0.5 1 d G U P D -1
O01J O 0.3598(11) 0.4626(4) 0.2925(12) 0.104(5) Uani 1 1 d G U . . .
H01E H 0.398425 0.485861 0.356148 0.156 Uiso 1 1 d G U . . .
H01F H 0.286093 0.479728 0.236768 0.156 Uiso 1 1 d G U . . .
O01P O 0.2479(11) 0.5436(4) 0.0985(8) 0.071(2) Uani 1 1 d G . . . .
H01G H 0.293985 0.574426 0.123885 0.106 Uiso 1 1 d G U . . .
H01H H 0.227677 0.538205 0.016759 0.106 Uiso 1 1 d G U . . .
O01S O 0.105(3) 0.2680(10) 0.829(3) 0.074(10) Uani 0.5 1 d G . P C 1
H01I H 0.157502 0.240345 0.828366 0.112 Uiso 0.5 1 d G U P C 1
H01J H 0.114215 0.291794 0.775843 0.112 Uiso 0.5 1 d G U P C 1
O1U O 0.6706(13) 0.6255(4) 0.0852(17) 0.100(4) Uani 1 1 d G . . E -1
H1UA H 0.755571 0.618478 0.094195 0.150 Uiso 1 1 d G U . E -1
H1UB H 0.638891 0.593858 0.097315 0.150 Uiso 1 1 d G U . E -1
O01V O 0.4990(13) 0.5546(7) 0.7773(13) 0.122(5) Uani 1 1 d G U . . .
H01K H 0.447828 0.573758 0.805759 0.183 Uiso 1 1 d G U . . .
H01L H 0.556385 0.576362 0.762344 0.183 Uiso 1 1 d G U . . .
O014 O 1.0437(7) 0.3863(3) 0.9670(6) 0.0493(15) Uani 1 1 d D . . . .
H01M H 1.115(10) 0.374(5) 1.053(6) 0.06(3) Uiso 1 1 d D . . . .
H01N H 0.979(7) 0.356(3) 0.922(8) 0.03(2) Uiso 1 1 d D . . . .
O00N O -0.1817(6) 0.3303(3) 0.2056(5) 0.0366(12) Uani 1 1 d D . . . .
H00C H -0.081(3) 0.323(3) 0.229(6) 0.009(15) Uiso 1 1 d D . . . .
H00D H -0.217(8) 0.301(2) 0.246(7) 0.016(17) Uiso 1 1 d D . . . .
O00P O 0.1913(8) 0.6692(3) 0.8575(7) 0.0502(16) Uani 1 1 d D . . . .
H00E H 0.215(13) 0.696(4) 0.802(10) 0.06(3) Uiso 1 1 d D . . . .
H00F H 0.267(7) 0.664(3) 0.946(4) 0.023(19) Uiso 1 1 d D . . . .
O1 O 0.1032(18) 0.1609(5) 0.9830(15) 0.054(4) Uani 0.5 1 d G . P F -1
H1B H 0.112790 0.127155 1.011545 0.081 Uiso 0.5 1 d G U P F -1
H1C H 0.176743 0.177998 1.039180 0.081 Uiso 0.5 1 d G U P F -1
H01B H 0.406(12) 0.311(2) 1.035(10) 0.05(3) Uiso 1 1 d D . . . .
H1WA H 0.387(13) 0.380(7) 1.162(11) 0.09(4) Uiso 1 1 d D . . G 1
H1WB H 0.504(14) 0.404(5) 1.144(15) 0.11(6) Uiso 1 1 d D . . H 1
O1AA O 0.440(3) 0.530(2) 0.499(4) 0.147(14) Uani 0.5 1 d G U P D 1
H1AA H 0.474604 0.508867 0.567574 0.221 Uiso 0.5 1 d G U P D 1
H1AB H 0.377358 0.549815 0.509598 0.221 Uiso 0.5 1 d G U P D 1
O2AA O 0.3022(19) 0.1306(7) 1.1300(17) 0.064(4) Uani 0.5 1 d G . P I 1
H2AA H 0.221775 0.146476 1.084990 0.096 Uiso 0.5 1 d G U P I 1
H2AB H 0.362832 0.157422 1.154515 0.096 Uiso 0.5 1 d G U P I 1

loop_
_atom_site_aniso_label
_atom_site_aniso_U_11
_atom_site_aniso_U_22
_atom_site_aniso_U_33
_atom_site_aniso_U_23
_atom_site_aniso_U_13
_atom_site_aniso_U_12
S1C 0.0263(8) 0.0249(8) 0.0336(9) -0.0044(7) 0.0106(7) 0.0002(6)
S2C 0.0318(9) 0.0255(8) 0.0272(8) -0.0014(6) 0.0038(7) -0.0020(6)
S3C 0.0221(7) 0.0289(8) 0.0217(7) 0.0002(6) 0.0078(6) 0.0022(6)
S4C 0.0182(7) 0.0243(8) 0.0264(7) -0.0003(6) 0.0077(6) -0.0025(6)
S5C 0.0155(6) 0.0231(7) 0.0230(7) 0.0020(6) 0.0031(5) 0.0006(5)
S6C 0.0206(7) 0.0242(7) 0.0208(7) -0.0013(6) 0.0077(6) -0.0014(6)
S7C 0.0244(8) 0.0237(8) 0.0307(8) -0.0040(6) 0.0057(6) 0.0001(6)
S8C 0.0279(8) 0.0235(8) 0.0361(9) 0.0023(7) 0.0137(7) 0.0007(6)
O1B 0.045(3) 0.053(4) 0.028(3) -0.006(2) 0.010(2) -0.010(3)
O01M 0.060(5) 0.110(8) 0.049(4) -0.006(5) 0.025(4) -0.003(5)
O2B 0.053(3) 0.039(3) 0.040(3) 0.007(2) 0.029(3) -0.002(3)
O3B 0.041(3) 0.033(3) 0.043(3) -0.011(2) 0.025(3) 0.000(2)
O4B 0.051(4) 0.194(12) 0.025(3) -0.031(5) 0.004(3) 0.043(6)
O5B 0.056(3) 0.029(3) 0.027(3) -0.008(2) 0.017(2) -0.008(2)
O6B 0.078(4) 0.029(3) 0.021(3) 0.004(2) 0.014(3) -0.002(3)
O7B 0.059(4) 0.044(3) 0.019(2) 0.006(2) 0.011(2) 0.010(3)
O8B 0.065(4) 0.037(3) 0.024(3) -0.013(2) 0.000(3) 0.003(3)
O9B 0.024(2) 0.063(4) 0.022(2) 0.011(2) 0.000(2) -0.005(2)
O10B 0.020(2) 0.043(3) 0.026(2) -0.003(2) 0.004(2) -0.007(2)
O11B 0.024(2) 0.038(3) 0.025(2) 0.006(2) 0.002(2) 0.005(2)
O12B 0.031(3) 0.066(4) 0.022(2) -0.003(3) 0.006(2) 0.008(3)
O13B 0.144(9) 0.043(4) 0.025(3) 0.005(3) 0.005(4) -0.012(4)
O14B 0.047(3) 0.035(3) 0.024(2) -0.005(2) 0.011(2) 0.001(2)
O15B 0.053(3) 0.030(3) 0.022(2) -0.011(2) 0.010(2) -0.007(2)
O16B 0.068(4) 0.041(3) 0.021(2) -0.004(2) 0.019(3) -0.012(3)
C1B 0.040(4) 0.029(4) 0.027(3) 0.004(3) 0.011(3) 0.002(3)
C2B 0.041(4) 0.048(5) 0.029(4) -0.015(3) 0.012(3) 0.003(4)
C3B 0.030(3) 0.027(3) 0.024(3) -0.002(3) 0.012(3) -0.001(3)
C4A 0.029(3) 0.026(3) 0.023(3) -0.005(3) 0.007(3) 0.004(3)
C3A 0.040(4) 0.018(3) 0.027(3) 0.000(3) 0.013(3) 0.000(3)
C2A 0.031(3) 0.026(3) 0.026(3) 0.001(3) 0.014(3) -0.001(3)
C1A 0.028(3) 0.028(3) 0.024(3) 0.001(3) 0.004(3) 0.005(3)
C6A 0.032(3) 0.020(3) 0.023(3) 0.001(2) 0.012(3) 0.009(3)
C5A 0.029(3) 0.023(3) 0.032(3) -0.003(3) 0.014(3) 0.000(3)
C4B 0.038(4) 0.036(4) 0.025(3) -0.005(3) 0.005(3) 0.010(3)
C5B 0.019(3) 0.036(4) 0.023(3) 0.002(3) 0.005(3) 0.001(3)
C6B 0.021(3) 0.027(3) 0.020(3) 0.000(2) 0.003(2) -0.001(2)
C7B 0.038(4) 0.031(4) 0.018(3) 0.008(3) 0.006(3) 0.001(3)
C8B 0.034(4) 0.032(4) 0.024(3) -0.004(3) 0.011(3) -0.002(3)
C12A 0.019(3) 0.034(4) 0.020(3) -0.002(3) 0.007(2) -0.001(3)
C7A 0.021(3) 0.029(3) 0.025(3) -0.006(3) 0.010(3) -0.003(3)
C8A 0.022(3) 0.028(3) 0.017(3) -0.002(2) 0.007(2) -0.005(2)
C9A 0.019(3) 0.030(4) 0.025(3) -0.006(3) 0.007(3) 0.000(2)
C10A 0.024(3) 0.028(3) 0.026(3) -0.008(3) 0.004(3) 0.004(3)
C11A 0.024(3) 0.029(3) 0.020(3) -0.002(3) 0.006(3) 0.003(3)
C13A 0.019(3) 0.021(3) 0.019(3) 0.000(2) 0.005(2) -0.003(2)
C18A 0.020(3) 0.015(3) 0.027(3) 0.000(2) 0.009(2) -0.002(2)
C17A 0.021(3) 0.026(3) 0.017(3) 0.001(2) 0.004(2) -0.003(2)
C16A 0.023(3) 0.021(3) 0.025(3) 0.002(2) 0.010(3) 0.003(2)
C15A 0.019(3) 0.019(3) 0.026(3) 0.002(2) 0.010(2) 0.002(2)
C14A 0.021(3) 0.022(3) 0.021(3) 0.002(2) 0.005(2) 0.000(2)
C23A 0.022(3) 0.029(3) 0.019(3) -0.002(2) 0.008(2) -0.002(2)
C24A 0.017(3) 0.024(3) 0.027(3) -0.002(3) 0.010(2) 0.003(2)
C19A 0.027(3) 0.025(3) 0.024(3) 0.006(3) 0.010(3) 0.002(3)
C20A 0.019(3) 0.026(3) 0.017(3) -0.002(2) 0.003(2) -0.001(2)
C21A 0.019(3) 0.026(3) 0.016(3) 0.001(2) 0.005(2) 0.003(2)
C22A 0.025(3) 0.029(3) 0.020(3) 0.008(3) 0.007(3) 0.004(3)
O0AA 0.087(14) 0.098(15) 0.056(10) 0.000(9) 0.036(10) 0.011(11)
O1W 0.031(5) 0.040(6) 0.030(5) -0.010(5) 0.014(4) -0.013(4)
O2 0.042(7) 0.061(8) 0.034(6) 0.005(6) 0.011(5) 0.010(6)
O2W 0.050(9) 0.064(10) 0.082(12) -0.003(9) 0.006(8) -0.003(7)
O00I 0.036(3) 0.036(3) 0.036(3) 0.004(2) -0.004(2) -0.004(2)
O3AA 0.042(10) 0.16(3) 0.051(12) -0.039(16) 0.027(10) -0.019(14)
O01Y 0.060(11) 0.067(12) 0.15(2) 0.001(13) 0.059(14) 0.010(9)
O01J 0.072(6) 0.080(6) 0.106(8) 0.053(6) -0.015(5) -0.032(5)
O01P 0.088(6) 0.068(5) 0.046(4) -0.007(4) 0.018(4) -0.019(4)
O01S 0.076(16) 0.058(11) 0.056(12) 0.032(9) -0.003(9) -0.017(10)
O1U 0.094(7) 0.051(5) 0.187(12) 0.011(6) 0.090(9) 0.005(5)
O01V 0.065(6) 0.195(15) 0.081(7) 0.050(9) 0.006(5) -0.006(8)
O014 0.043(3) 0.050(4) 0.040(3) -0.003(3) 0.004(3) -0.002(3)
O00N 0.038(3) 0.039(3) 0.031(3) -0.001(2) 0.014(2) -0.002(2)
O00P 0.052(4) 0.047(4) 0.042(3) -0.001(3) 0.010(3) -0.003(3)
O1 0.087(10) 0.036(6) 0.070(9) -0.012(6) 0.063(9) -0.007(6)
O1AA 0.072(16) 0.23(4) 0.15(3) -0.06(3) 0.052(18) 0.01(2)
O2AA 0.068(9) 0.066(10) 0.067(10) -0.017(8) 0.037(8) -0.015(8)

loop_
_atom_type_symbol
_atom_type_description
_atom_type_scat_dispersion_real
_atom_type_scat_dispersion_imag
_atom_type_scat_source
C C 0.0181 0.0091 'International Tables Vol C Tables 4.2.6.8 and 6.1.1.4'
H H 0.0000 0.0000 'International Tables Vol C Tables 4.2.6.8 and 6.1.1.4'
O O 0.0492 0.0322 'International Tables Vol C Tables 4.2.6.8 and 6.1.1.4'
S S 0.3331 0.5567 'International Tables Vol C Tables 4.2.6.8 and 6.1.1.4'

loop_
_geom_angle_atom_site_label_1
_geom_angle_atom_site_label_2
_geom_angle_atom_site_label_3
_geom_angle
_geom_angle_site_symmetry_1
_geom_angle_site_symmetry_3
_geom_angle_publ_flag
C6A S1C S2C 101.18(17) . . ?
C9A S2C S1C 105.80(16) . . ?
C12A S3C S4C 102.65(15) . . ?
C15A S4C S3C 99.69(16) . . ?
C18A S5C S6C 100.48(15) . . ?
C21A S6C S5C 103.85(15) . . ?
C24A S7C S8C 103.64(15) . . ?
C3A S8C S7C 100.88(17) . . ?
H01A O01M H01B 92(9) . . ?
C8B O16B H16B 109.5 . . ?
O1B C1B C2A 116.8(7) . . ?
O2B C1B O1B 123.8(7) . . ?
O2B C1B C2A 119.4(6) . . ?
O3B C2B C5A 119.7(7) . . ?
O4B C2B O3B 123.4(7) . . ?
O4B C2B C5A 116.9(7) . . ?
O5B C3B O6B 122.0(6) . . ?
O5B C3B C8A 121.3(6) . . ?
O6B C3B C8A 116.7(6) . . ?
C3A C4A H4A 120.0 . . ?
C3A C4A C5A 120.0 . . ?
C5A C4A H4A 120.0 . . ?
C4A C3A S8C 119.8(2) . . ?
C4A C3A C2A 120.0 . . ?
C2A C3A S8C 120.0(2) . . ?
C3A C2A C1B 121.1(4) . . ?
C1A C2A C1B 118.5(4) . . ?
C1A C2A C3A 120.0 . . ?
C2A C1A H1A 120.0 . . ?
C6A C1A C2A 120.0 . . ?
C6A C1A H1A 120.0 . . ?
C1A C6A S1C 119.2(2) . . ?
C1A C6A C5A 120.0 . . ?
C5A C6A S1C 120.5(2) . . ?
C4A C5A C2B 117.0(4) . . ?
C6A C5A C2B 122.4(4) . . ?
C6A C5A C4A 120.0 . . ?
O7B C4B O8B 122.9(7) . . ?
O7B C4B C11A 119.5(7) . . ?
O8B C4B C11A 117.5(7) . . ?
O9B C5B C14A 116.5(5) . . ?
O10B C5B O9B 124.8(6) . . ?
O10B C5B C14A 118.6(6) . . ?
O11B C6B O12B 124.7(6) . . ?
O11B C6B C17A 118.4(5) . . ?
O12B C6B C17A 116.9(5) . . ?
O13B C7B O14B 123.1(7) . . ?
O13B C7B C20A 118.9(7) . . ?
O14B C7B C20A 117.9(6) . . ?
O15B C8B O16B 123.1(6) . . ?
O15B C8B C23A 121.0(6) . . ?
O16B C8B C23A 115.8(6) . . ?
C7A C12A S3C 120.0(2) . . ?
C7A C12A C11A 120.0 . . ?
C11A C12A S3C 119.9(2) . . ?
C12A C7A H7A 120.0 . . ?
C8A C7A C12A 120.0 . . ?
C8A C7A H7A 120.0 . . ?
C7A C8A C3B 114.7(4) . . ?
C7A C8A C9A 120.0 . . ?
C9A C8A C3B 125.3(4) . . ?
C8A C9A S2C 119.9(2) . . ?
C10A C9A S2C 120.0(2) . . ?
C10A C9A C8A 120.0 . . ?
C9A C10A H10A 120.0 . . ?
C11A C10A C9A 120.0 . . ?
C11A C10A H10A 120.0 . . ?
C12A C11A C4B 121.7(4) . . ?
C10A C11A C4B 118.3(4) . . ?
C10A C11A C12A 120.0 . . ?
C18A C13A H13A 120.0 . . ?
C18A C13A C14A 120.0 . . ?
C14A C13A H13A 120.0 . . ?
C13A C18A S5C 120.0(2) . . ?
C17A C18A S5C 120.0(2) . . ?
C17A C18A C13A 120.0 . . ?
C18A C17A C6B 122.6(3) . . ?
C18A C17A C16A 120.0 . . ?
C16A C17A C6B 117.2(3) . . ?
C17A C16A H16A 120.0 . . ?
C15A C16A C17A 120.0 . . ?
C15A C16A H16A 120.0 . . ?
C16A C15A S4C 116.9(2) . . ?
C16A C15A C14A 120.0 . . ?
C14A C15A S4C 123.1(2) . . ?
C13A C14A C5B 116.9(3) . . ?
C15A C14A C5B 123.0(3) . . ?
C15A C14A C13A 120.0 . . ?
C24A C23A C8B 121.4(4) . . ?
C24A C23A C22A 120.0 . . ?
C22A C23A C8B 118.6(4) . . ?
C23A C24A S7C 119.8(2) . . ?
C23A C24A C19A 120.0 . . ?
C19A C24A S7C 120.0(2) . . ?
C24A C19A H19A 120.0 . . ?
C20A C19A C24A 120.0 . . ?
C20A C19A H19A 120.0 . . ?
C19A C20A C7B 117.7(4) . . ?
C19A C20A C21A 120.0 . . ?
C21A C20A C7B 122.3(4) . . ?
C20A C21A S6C 119.6(2) . . ?
C22A C21A S6C 120.0(2) . . ?
C22A C21A C20A 120.0 . . ?
C23A C22A H22A 120.0 . . ?
C21A C22A C23A 120.0 . . ?
C21A C22A H22A 120.0 . . ?
H0AA O0AA H0AB 104.5 . . ?
O2 O0AA H0AA 116.3 . . ?
O2 O0AA H0AB 88.3 . . ?
O2W O1W H1WA 120(10) . . ?
O2W O1W H1WB 80(10) . . ?
H1WA O1W H1WB 95(10) . . ?
O0AA O2 H2A 154.0 . . ?
O0AA O2 H2B 84.5 . . ?
H2A O2 H2B 104.5 . . ?
O1W O2W H2WA 117.5 . . ?
O1W O2W H2WB 137.4 . . ?
H2WA O2W H2WB 104.5 . . ?
H00A O00I H00B 109.5 . . ?
H3AA O3AA H3AB 104.5 . . ?
O01S O3AA H3AA 103.7 . . ?
O01S O3AA H3AB 77.8 . . ?
H01C O01Y H01D 104.5 . . ?
O1AA O01Y H01C 110.8 . . ?
O1AA O01Y H01D 72.5 . . ?
H01E O01J H01F 104.5 . . ?
H01G O01P H01H 109.5 . . ?
O3AA O01S H01I 52.5 . . ?
O3AA O01S H01J 156.7 . . ?
H01I O01S H01J 104.5 . . ?
H1UA O1U H1UB 104.5 . . ?
H01K O01V H01L 109.5 . . ?
H01M O014 H01N 111(9) . . ?
H00C O00N H00D 108(6) . . ?
H00E O00P H00F 115(9) . . ?
H1B O1 H1C 104.5 . . ?
O01Y O1AA H1AA 23.2 . . ?
O01Y O1AA H1AB 107.6 . . ?
H1AA O1AA H1AB 104.5 . . ?
H2AA O2AA H2AB 104.5 . . ?

loop_
_geom_bond_atom_site_label_1
_geom_bond_atom_site_label_2
_geom_bond_distance
_geom_bond_site_symmetry_2
_geom_bond_publ_flag
S1C S2C 2.063(2) . ?
S1C C6A 1.810(3) . ?
S2C C9A 1.821(4) . ?
S3C S4C 2.056(2) . ?
S3C C12A 1.816(3) . ?
S4C C15A 1.807(3) . ?
S5C S6C 2.050(2) . ?
S5C C18A 1.806(3) . ?
S6C C21A 1.811(3) . ?
S7C S8C 2.049(2) . ?
S7C C24A 1.823(3) . ?
S8C C3A 1.814(3) . ?
O1B C1B 1.270(10) . ?
O01M H01A 0.97(3) . ?
O01M H01B 0.98(3) . ?
O2B C1B 1.247(10) . ?
O3B C2B 1.256(10) . ?
O4B C2B 1.249(11) . ?
O5B C3B 1.235(9) . ?
O6B C3B 1.292(9) . ?
O7B C4B 1.260(11) . ?
O8B C4B 1.269(11) . ?
O9B C5B 1.268(9) . ?
O10B C5B 1.253(9) . ?
O11B C6B 1.255(9) . ?
O12B C6B 1.272(9) . ?
O13B C7B 1.240(10) . ?
O14B C7B 1.252(10) . ?
O15B C8B 1.235(10) . ?
O16B H16B 0.8200 . ?
O16B C8B 1.311(9) . ?
C1B C2A 1.508(8) . ?
C2B C5A 1.500(8) . ?
C3B C8A 1.510(7) . ?
C4A H4A 0.9300 . ?
C4A C3A 1.3900 . ?
C4A C5A 1.3900 . ?
C3A C2A 1.3900 . ?
C2A C1A 1.3900 . ?
C1A H1A 0.9300 . ?
C1A C6A 1.3900 . ?
C6A C5A 1.3900 . ?
C4B C11A 1.513(8) . ?
C5B C14A 1.525(7) . ?
C6B C17A 1.522(7) . ?
C7B C20A 1.513(7) . ?
C8B C23A 1.493(7) . ?
C12A C7A 1.3900 . ?
C12A C11A 1.3900 . ?
C7A H7A 0.9300 . ?
C7A C8A 1.3900 . ?
C8A C9A 1.3900 . ?
C9A C10A 1.3900 . ?
C10A H10A 0.9300 . ?
C10A C11A 1.3900 . ?
C13A H13A 0.9300 . ?
C13A C18A 1.3900 . ?
C13A C14A 1.3900 . ?
C18A C17A 1.3900 . ?
C17A C16A 1.3900 . ?
C16A H16A 0.9300 . ?
C16A C15A 1.3900 . ?
C15A C14A 1.3900 . ?
C23A C24A 1.3900 . ?
C23A C22A 1.3900 . ?
C24A C19A 1.3900 . ?
C19A H19A 0.9300 . ?
C19A C20A 1.3900 . ?
C20A C21A 1.3900 . ?
C21A C22A 1.3900 . ?
C22A H22A 0.9300 . ?
O0AA H0AA 0.8500 . ?
O0AA H0AB 0.8500 . ?
O0AA O2 1.12(3) . ?
O1W O2W 1.21(2) . ?
O1W H1WA 0.96(3) . ?
O1W H1WB 0.95(3) . ?
O2 H2A 0.8499 . ?
O2 H2B 0.8501 . ?
O2W H2WA 0.8500 . ?
O2W H2WB 0.8500 . ?
O00I H00A 0.8499 . ?
O00I H00B 0.8502 . ?
O3AA H3AA 0.8498 . ?
O3AA H3AB 0.8501 . ?
O3AA O01S 0.62(4) . ?
O01Y H01C 0.8501 . ?
O01Y H01D 0.8500 . ?
O01Y O1AA 1.40(5) . ?
O01J H01E 0.8500 . ?
O01J H01F 0.8500 . ?
O01P H01G 0.8501 . ?
O01P H01H 0.8498 . ?
O01S H01I 0.8498 . ?
O01S H01J 0.8499 . ?
O1U H1UA 0.8500 . ?
O1U H1UB 0.8498 . ?
O01V H01K 0.8500 . ?
O01V H01L 0.8501 . ?
O014 H01M 0.97(3) . ?
O014 H01N 0.97(3) . ?
O00N H00C 0.97(3) . ?
O00N H00D 0.97(3) . ?
O00P H00E 0.99(3) . ?
O00P H00F 0.97(3) . ?
O1 H1B 0.8501 . ?
O1 H1C 0.8502 . ?
O1AA H1AA 0.8503 . ?
O1AA H1AB 0.8496 . ?
O2AA H2AA 0.8499 . ?
O2AA H2AB 0.8500 . ?

loop_
_geom_torsion_atom_site_label_1
_geom_torsion_atom_site_label_2
_geom_torsion_atom_site_label_3
_geom_torsion_atom_site_label_4
_geom_torsion
_geom_torsion_site_symmetry_1
_geom_torsion_site_symmetry_2
_geom_torsion_site_symmetry_3
_geom_torsion_site_symmetry_4
_geom_torsion_publ_flag
S1C S2C C9A C8A -174.4(2) . . . . ?
S1C S2C C9A C10A 9.5(3) . . . . ?
S1C C6A C5A C2B -15.1(6) . . . . ?
S1C C6A C5A C4A 173.6(4) . . . . ?
S2C S1C C6A C1A 36.9(3) . . . . ?
S2C S1C C6A C5A -136.8(2) . . . . ?
S2C C9A C10A C11A 176.1(4) . . . . ?
S3C S4C C15A C16A 50.8(2) . . . . ?
S3C S4C C15A C14A -128.3(2) . . . . ?
S3C C12A C7A C8A 177.3(3) . . . . ?
S3C C12A C11A C4B 2.8(5) . . . . ?
S3C C12A C11A C10A -177.3(3) . . . . ?
S4C S3C C12A C7A 14.8(3) . . . . ?
S4C S3C C12A C11A -167.9(2) . . . . ?
S4C C15A C14A C5B -5.4(5) . . . . ?
S4C C15A C14A C13A 179.1(3) . . . . ?
S5C S6C C21A C20A -172.9(2) . . . . ?
S5C S6C C21A C22A 14.4(3) . . . . ?
S5C C18A C17A C6B -5.8(5) . . . . ?
S5C C18A C17A C16A 179.4(3) . . . . ?
S6C S5C C18A C13A 28.5(2) . . . . ?
S6C S5C C18A C17A -150.8(2) . . . . ?
S6C C21A C22A C23A 172.7(3) . . . . ?
S7C S8C C3A C4A 39.2(3) . . . . ?
S7C S8C C3A C2A -135.9(2) . . . . ?
S7C C24A C19A C20A 174.5(3) . . . . ?
S8C S7C C24A C23A -167.5(2) . . . . ?
S8C S7C C24A C19A 18.0(3) . . . . ?
S8C C3A C2A C1B -12.4(5) . . . . ?
S8C C3A C2A C1A 175.1(4) . . . . ?
O1B C1B C2A C3A 151.9(6) . . . . ?
O1B C1B C2A C1A -35.5(8) . . . . ?
O2B C1B C2A C3A -27.9(9) . . . . ?
O2B C1B C2A C1A 144.7(6) . . . . ?
O3B C2B C5A C4A 147.7(7) . . . . ?
O3B C2B C5A C6A -23.8(11) . . . . ?
O4B C2B C5A C4A -34.2(12) . . . . ?
O4B C2B C5A C6A 154.3(9) . . . . ?
O5B C3B C8A C7A -2.5(9) . . . . ?
O5B C3B C8A C9A 178.6(6) . . . . ?
O6B C3B C8A C7A 177.5(6) . . . . ?
O6B C3B C8A C9A -1.4(9) . . . . ?
O7B C4B C11A C12A -20.1(9) . . . . ?
O7B C4B C11A C10A 160.0(6) . . . . ?
O8B C4B C11A C12A 158.3(6) . . . . ?
O8B C4B C11A C10A -21.6(9) . . . . ?
O9B C5B C14A C13A -30.5(8) . . . . ?
O9B C5B C14A C15A 153.8(5) . . . . ?
O10B C5B C14A C13A 145.9(5) . . . . ?
O10B C5B C14A C15A -29.8(8) . . . . ?
O11B C6B C17A C18A -20.0(8) . . . . ?
O11B C6B C17A C16A 154.9(5) . . . . ?
O12B C6B C17A C18A 160.1(5) . . . . ?
O12B C6B C17A C16A -24.9(8) . . . . ?
O13B C7B C20A C19A -17.1(10) . . . . ?
O13B C7B C20A C21A 163.3(8) . . . . ?
O14B C7B C20A C19A 166.1(6) . . . . ?
O14B C7B C20A C21A -13.5(9) . . . . ?
O15B C8B C23A C24A -27.0(9) . . . . ?
O15B C8B C23A C22A 151.3(6) . . . . ?
O16B C8B C23A C24A 155.8(6) . . . . ?
O16B C8B C23A C22A -25.9(8) . . . . ?
C1B C2A C1A C6A -172.7(5) . . . . ?
C3B C8A C9A S2C 2.8(5) . . . . ?
C3B C8A C9A C10A 178.9(5) . . . . ?
C4A C3A C2A C1B 172.5(5) . . . . ?
C4A C3A C2A C1A 0.0 . . . . ?
C3A C4A C5A C2B -171.8(6) . . . . ?
C3A C4A C5A C6A 0.0 . . . . ?
C3A C2A C1A C6A 0.0 . . . . ?
C2A C1A C6A S1C -173.7(3) . . . . ?
C2A C1A C6A C5A 0.0 . . . . ?
C1A C6A C5A C2B 171.3(6) . . . . ?
C1A C6A C5A C4A 0.0 . . . . ?
C5A C4A C3A S8C -175.1(4) . . . . ?
C5A C4A C3A C2A 0.0 . . . . ?
C6B C17A C16A C15A -175.1(5) . . . . ?
C7B C20A C21A S6C 6.8(5) . . . . ?
C7B C20A C21A C22A 179.6(5) . . . . ?
C8B C23A C24A S7C 3.7(5) . . . . ?
C8B C23A C24A C19A 178.2(5) . . . . ?
C8B C23A C22A C21A -178.3(5) . . . . ?
C12A C7A C8A C3B -179.0(5) . . . . ?
C12A C7A C8A C9A 0.0 . . . . ?
C7A C12A C11A C4B -179.9(5) . . . . ?
C7A C12A C11A C10A 0.0 . . . . ?
C7A C8A C9A S2C -176.1(4) . . . . ?
C7A C8A C9A C10A 0.0 . . . . ?
C8A C9A C10A C11A 0.0 . . . . ?
C9A C10A C11A C4B 179.9(5) . . . . ?
C9A C10A C11A C12A 0.0 . . . . ?
C11A C12A C7A C8A 0.0 . . . . ?
C13A C18A C17A C6B 174.8(5) . . . . ?
C13A C18A C17A C16A 0.0 . . . . ?
C18A C13A C14A C5B -175.8(5) . . . . ?
C18A C13A C14A C15A 0.0 . . . . ?
C18A C17A C16A C15A 0.0 . . . . ?
C17A C16A C15A S4C -179.2(3) . . . . ?
C17A C16A C15A C14A 0.0 . . . . ?
C16A C15A C14A C5B 175.5(5) . . . . ?
C16A C15A C14A C13A 0.0 . . . . ?
C14A C13A C18A S5C -179.4(3) . . . . ?
C14A C13A C18A C17A 0.0 . . . . ?
C23A C24A C19A C20A 0.0 . . . . ?
C24A C23A C22A C21A 0.0 . . . . ?
C24A C19A C20A C7B -179.6(5) . . . . ?
C24A C19A C20A C21A 0.0 . . . . ?
C19A C20A C21A S6C -172.8(3) . . . . ?
C19A C20A C21A C22A 0.0 . . . . ?
C20A C21A C22A C23A 0.0 . . . . ?
C22A C23A C24A S7C -174.5(3) . . . . ?
C22A C23A C24A C19A 0.0 . . . . ?
